data_9009288
loop_
_publ_author_name
'Rodek, E.'
'Bartl, H.'
'Sterzel, W.'
'Platte, C.'

_publ_section_title
;
 Kristallstrukturuntersuchung an Cs2PtCl4
;
_journal_name_full 'Neues Jahrbuch fur Mineralogie, Monatshefte'
_journal_page_first 81
_journal_page_last 85
_journal_volume 1979
_journal_year 1979
_chemical_formula_structural Cs2PtCl4
_chemical_formula_sum 'Cl4 Cs2 Pt'
_space_group_IT_number 63
_symmetry_space_group_name_Hall '-C 2c 2'
_symmetry_space_group_name_H-M 'C m c m'
_cell_angle_alpha 90
_cell_angle_beta 90
_cell_angle_gamma 90
_cell_length_a 10.404
_cell_length_b 10.133
_cell_length_c 9.9598
_cell_formula_units_Z 4
_cell_volume 1049.999
_database_code_amcsd 0014760
_exptl_crystal_density_diffrn 3.813
_cod_original_formula_sum 'Cs2 Pt Cl4'
_cod_database_code 9009288
_amcsd_formula_title Cs2PtCl4

loop_
_space_group_symop_operation_xyz
x,y,z
1/2+x,1/2+y,z
x,-y,1/2+z
1/2+x,1/2-y,1/2+z
-x,y,1/2-z
1/2-x,1/2+y,1/2-z
-x,y,z
1/2-x,1/2+y,z
x,-y,-z
1/2+x,1/2-y,-z
x,y,1/2-z
1/2+x,1/2+y,1/2-z
-x,-y,1/2+z
1/2-x,1/2-y,1/2+z
-x,-y,-z
1/2-x,1/2-y,-z

loop_
_atom_site_aniso_label
_atom_site_aniso_U_11
_atom_site_aniso_U_22
_atom_site_aniso_U_33
_atom_site_aniso_U_12
_atom_site_aniso_U_13
_atom_site_aniso_U_23
Cs 0.03560 0.04080 0.02660 -0.00350 0.00000 0.00000
Pt 0.02140 0.02130 0.02020 0.00000 0.00000 -0.00020
Cll 0.02530 0.03110 0.04350 0.00000 0.00000 0.00250
Cl2 0.03340 0.02510 0.04190 0.00000 0.00000 0.00070

loop_
_atom_site_label
_atom_site_fract_x
_atom_site_fract_y
_atom_site_fract_z
Cs 0.22390 0.25790 0.25000
Pt 0.00000 0.00000 0.00000
Cll 0.22050 0.00000 0.00000
Cl2 0.00000 0.22600 0.97280

loop_
_cod_related_entry_id
_cod_related_entry_database
_cod_related_entry_code
1 AMCSD 0014760
